data_4073507
loop_
_publ_author_name
'Field, Leslie D.'
'Magill, Alison M.'
'Shearer, Timothy K.'
'Dalgarno, Scott J.'
'Turner, Peter'

_publ_section_title
;
 Mono- and Bis-acetylidoruthenium(II) Complexes by Controlled Metathesis
 of Methylruthenium Complexes with Acetylenes
;
_journal_issue 19
_journal_name_full Organometallics
_journal_page_first 4776
_journal_paper_doi 10.1021/om7004063
_journal_volume 26
_journal_year 2007
_chemical_formula_sum 'C26 H46 P4 Ru'
_chemical_formula_weight 583.58
_chemical_name_systematic
; 
 ? 
;
_space_group_IT_number 14
_symmetry_cell_setting monoclinic
_symmetry_space_group_name_Hall '-P 2ybc'
_symmetry_space_group_name_H-M 'P 1 21/c 1'
_atom_sites_solution_hydrogens geom
_atom_sites_solution_primary direct
_atom_sites_solution_secondary difmap
_audit_creation_method SHELXL-97
_cell_angle_alpha 90.00
_cell_angle_beta 102.438(4)
_cell_angle_gamma 90.00
_cell_formula_units_Z 4
_cell_length_a 18.807(4)
_cell_length_b 10.809(2)
_cell_length_c 15.165(3)
_cell_measurement_temperature 173(2)
_cell_volume 3010.5(10)
_computing_cell_refinement 'SAINT (Bruker, 1998)'
_computing_data_collection 'SMART (Bruker, 1998)'
_computing_data_reduction 'SAINT (Bruker, 1998)'
_computing_structure_refinement 'SHELXL-97 (Sheldrick, 1997)'
_computing_structure_solution 'SHELXS-97 (Sheldrick, 1990)'
_diffrn_ambient_temperature 173(2)
_diffrn_measured_fraction_theta_full 0.995
_diffrn_measured_fraction_theta_max 0.995
_diffrn_measurement_device_type 'Bruker SMART 1000 CCD diffractometer'
_diffrn_radiation_monochromator graphite
_diffrn_radiation_source 'fine-focus sealed tube'
_diffrn_radiation_type MoK\a
_diffrn_radiation_wavelength 0.71073
_diffrn_reflns_av_R_equivalents 0.0441
_diffrn_reflns_av_sigmaI/netI 0.0576
_diffrn_reflns_limit_h_max 24
_diffrn_reflns_limit_h_min -22
_diffrn_reflns_limit_k_max 13
_diffrn_reflns_limit_k_min -13
_diffrn_reflns_limit_l_max 19
_diffrn_reflns_limit_l_min -19
_diffrn_reflns_number 19390
_diffrn_reflns_theta_full 27.16
_diffrn_reflns_theta_max 27.16
_diffrn_reflns_theta_min 2.19
_exptl_absorpt_coefficient_mu 0.745
_exptl_absorpt_correction_T_max 0.9428
_exptl_absorpt_correction_T_min 0.8901
_exptl_absorpt_correction_type multi-scan
_exptl_crystal_colour Colourless
_exptl_crystal_density_diffrn 1.288
_exptl_crystal_density_method 'not measured'
_exptl_crystal_description Prism
_exptl_crystal_F_000 1224
_exptl_crystal_size_max 0.16
_exptl_crystal_size_mid 0.11
_exptl_crystal_size_min 0.08
_refine_diff_density_max 0.967
_refine_diff_density_min -0.515
_refine_diff_density_rms 0.102
_refine_ls_extinction_method none
_refine_ls_goodness_of_fit_ref 1.035
_refine_ls_hydrogen_treatment mixed
_refine_ls_matrix_type full
_refine_ls_number_parameters 317
_refine_ls_number_reflns 6634
_refine_ls_number_restraints 3
_refine_ls_restrained_S_all 1.036
_refine_ls_R_factor_all 0.0877
_refine_ls_R_factor_gt 0.0471
_refine_ls_shift/su_max 0.002
_refine_ls_shift/su_mean 0.000
_refine_ls_structure_factor_coef Fsqd
_refine_ls_weighting_details 'calc w=1/[\s^2^(Fo^2^)+(0.0454P)^2^+5.0880P] where P=(Fo^2^+2Fc^2^)/3'
_refine_ls_weighting_scheme calc
_refine_ls_wR_factor_gt 0.1025
_refine_ls_wR_factor_ref 0.1210
_reflns_number_gt 4438
_reflns_number_total 6634
_reflns_threshold_expression >2sigma(I)
_cod_data_source_file om7004063-file002.cif
_cod_data_source_block TS1
_cod_depositor_comments
;
The following automatic conversions were performed:

'_symmetry_cell_setting' value 'Monoclinic' changed to 'monoclinic'
according to /home/saulius/struct/CIF-dictionaries/cif_core.dic
dictionary named 'cif_core.dic' version 2.4.1 from 2010-06-29.

Automatic conversion script
Id: cif_fix_values 1715 2011-07-08 13:25:40Z adriana 
;
_cod_original_cell_volume 3010.4(10)
_cod_original_sg_symbol_H-M P21/c
_cod_database_code 4073507

loop_
_symmetry_equiv_pos_as_xyz
'x, y, z'
'-x, y+1/2, -z+1/2'
'-x, -y, -z'
'x, -y-1/2, z-1/2'

loop_
_atom_site_label
_atom_site_type_symbol
_atom_site_fract_x
_atom_site_fract_y
_atom_site_fract_z
_atom_site_U_iso_or_equiv
_atom_site_adp_type
_atom_site_occupancy
_atom_site_symmetry_multiplicity
_atom_site_calc_flag
_atom_site_refinement_flags
_atom_site_disorder_assembly
_atom_site_disorder_group
Ru1 Ru 0.248008(17) 0.51275(3) 0.03979(2) 0.02439(11) Uani 1 1 d . A .
P1 P 0.15779(7) 0.50062(13) 0.12022(9) 0.0474(3) Uani 1 1 d . . .
P2 P 0.22835(7) 0.72287(11) 0.04339(9) 0.0427(3) Uani 1 1 d . . .
P3 P 0.33530(6) 0.52269(12) -0.04599(8) 0.0394(3) Uani 1 1 d D . .
P4 P 0.27199(7) 0.30450(11) 0.04415(9) 0.0418(3) Uani 1 1 d D . .
C1 C 0.0711(2) 0.5095(4) -0.2318(3) 0.0303(9) Uani 1 1 d . . .
C2 C 0.0328(2) 0.6183(4) -0.2572(3) 0.0337(10) Uani 1 1 d . A .
H2 H 0.0411 0.6876 -0.2178 0.040 Uiso 1 1 calc R . .
C3 C -0.0171(2) 0.6281(4) -0.3383(3) 0.0378(11) Uani 1 1 d . . .
H3 H -0.0429 0.7033 -0.3536 0.045 Uiso 1 1 calc R A .
C4 C -0.0296(2) 0.5299(5) -0.3970(3) 0.0429(12) Uani 1 1 d . A .
H4 H -0.0637 0.5367 -0.4529 0.052 Uiso 1 1 calc R . .
C5 C 0.0082(3) 0.4209(5) -0.3733(3) 0.0462(12) Uani 1 1 d . . .
H5 H -0.0002 0.3524 -0.4135 0.055 Uiso 1 1 calc R A .
C6 C 0.0579(2) 0.4102(4) -0.2925(3) 0.0408(11) Uani 1 1 d . A .
H6 H 0.0834 0.3346 -0.2776 0.049 Uiso 1 1 calc R . .
C7 C 0.1233(2) 0.5006(4) -0.1474(3) 0.0343(10) Uani 1 1 d . A .
C8 C 0.1690(2) 0.5014(4) -0.0771(3) 0.0294(9) Uani 1 1 d . . .
C9 C 0.3297(2) 0.5241(4) 0.1557(3) 0.0310(9) Uani 1 1 d . . .
C10 C 0.3785(2) 0.5260(4) 0.2221(3) 0.0346(10) Uani 1 1 d . A .
C11 C 0.4386(3) 0.5257(4) 0.3028(3) 0.0495(13) Uani 1 1 d . . .
C12 C 0.5182(7) 0.5284(12) 0.2654(8) 0.039(3) Uiso 0.38 1 d P A 1
H12A H 0.5595 0.5203 0.3170 0.059 Uiso 0.38 1 calc PR A 1
H12B H 0.5220 0.6068 0.2344 0.059 Uiso 0.38 1 calc PR A 1
H12C H 0.5187 0.4595 0.2235 0.059 Uiso 0.38 1 calc PR A 1
C13 C 0.4848(11) 0.420(2) 0.3060(15) 0.086(6) Uiso 0.38 1 d P A 3
H13A H 0.5082 0.4223 0.2542 0.129 Uiso 0.38 1 calc PR A 3
H13B H 0.4557 0.3448 0.3038 0.129 Uiso 0.38 1 calc PR A 3
H13C H 0.5221 0.4220 0.3621 0.129 Uiso 0.38 1 calc PR A 3
C14 C 0.4610(9) 0.3890(14) 0.3310(11) 0.045(4) Uiso 0.38 1 d P A 2
H14A H 0.4714 0.3443 0.2790 0.068 Uiso 0.38 1 calc PR A 2
H14B H 0.4210 0.3479 0.3516 0.068 Uiso 0.38 1 calc PR A 2
H14C H 0.5045 0.3894 0.3800 0.068 Uiso 0.38 1 calc PR A 2
C15 C 0.4382(11) 0.4148(18) 0.3580(13) 0.077(6) Uiso 0.38 1 d P A 1
H15A H 0.4306 0.3416 0.3189 0.116 Uiso 0.38 1 calc PR A 1
H15B H 0.3988 0.4208 0.3908 0.116 Uiso 0.38 1 calc PR A 1
H15C H 0.4850 0.4076 0.4012 0.116 Uiso 0.38 1 calc PR A 1
C16 C 0.3959(7) 0.5365(12) 0.3903(8) 0.041(3) Uiso 0.38 1 d P A 3
H16A H 0.3627 0.4663 0.3887 0.062 Uiso 0.38 1 calc PR A 3
H16B H 0.3683 0.6139 0.3855 0.062 Uiso 0.38 1 calc PR A 3
H16C H 0.4322 0.5354 0.4474 0.062 Uiso 0.38 1 calc PR A 3
C17 C 0.4383(8) 0.6277(12) 0.3628(9) 0.044(3) Uiso 0.38 1 d P A 1
H17A H 0.3959 0.6215 0.3904 0.066 Uiso 0.38 1 calc PR A 1
H17B H 0.4359 0.7053 0.3289 0.066 Uiso 0.38 1 calc PR A 1
H17C H 0.4829 0.6262 0.4101 0.066 Uiso 0.38 1 calc PR A 1
C18 C 0.4686(10) 0.6490(16) 0.3233(12) 0.068(5) Uiso 0.38 1 d P A 2
H18A H 0.5109 0.6445 0.3740 0.101 Uiso 0.38 1 calc PR A 2
H18B H 0.4316 0.7030 0.3395 0.101 Uiso 0.38 1 calc PR A 2
H18C H 0.4838 0.6827 0.2702 0.101 Uiso 0.38 1 calc PR A 2
C19 C 0.4973(13) 0.610(2) 0.2946(17) 0.111(8) Uiso 0.38 1 d P A 4
H19A H 0.5371 0.6022 0.3478 0.167 Uiso 0.38 1 calc PR A 4
H19B H 0.4790 0.6953 0.2902 0.167 Uiso 0.38 1 calc PR A 4
H19C H 0.5151 0.5897 0.2402 0.167 Uiso 0.38 1 calc PR A 4
C20 C 0.1858(6) 0.4334(10) 0.2412(7) 0.043(2) Uiso 0.50 1 d P B 1
H20A H 0.2321 0.4703 0.2722 0.065 Uiso 0.50 1 calc PR B 1
H20B H 0.1915 0.3435 0.2379 0.065 Uiso 0.50 1 calc PR B 1
H20C H 0.1481 0.4524 0.2747 0.065 Uiso 0.50 1 calc PR B 1
C21 C 0.1749(7) 0.4922(11) 0.2371(8) 0.052(3) Uiso 0.50 1 d P B 2
H21A H 0.2113 0.5545 0.2630 0.079 Uiso 0.50 1 calc PR B 2
H21B H 0.1934 0.4097 0.2567 0.079 Uiso 0.50 1 calc PR B 2
H21C H 0.1298 0.5077 0.2577 0.079 Uiso 0.50 1 calc PR B 2
C22 C 0.0833(6) 0.3845(10) 0.0761(7) 0.033(2) Uiso 0.50 1 d P B 1
H22A H 0.0424 0.3980 0.1056 0.050 Uiso 0.50 1 calc PR B 1
H22B H 0.1022 0.3005 0.0892 0.050 Uiso 0.50 1 calc PR B 1
H22C H 0.0666 0.3948 0.0107 0.050 Uiso 0.50 1 calc PR B 1
C23 C 0.0754(8) 0.4233(14) 0.0821(10) 0.066(5) Uiso 0.50 1 d P B 2
H23A H 0.0381 0.4593 0.1105 0.099 Uiso 0.50 1 calc PR B 2
H23B H 0.0815 0.3355 0.0980 0.099 Uiso 0.50 1 calc PR B 2
H23C H 0.0604 0.4318 0.0164 0.099 Uiso 0.50 1 calc PR B 2
C24 C 0.1236(7) 0.6422(11) 0.1408(9) 0.066(3) Uiso 0.50 1 d P B 2
H24A H 0.0699 0.6396 0.1208 0.080 Uiso 0.50 1 calc PR B 2
H24B H 0.1350 0.6566 0.2068 0.080 Uiso 0.50 1 calc PR B 2
C25 C 0.1541(7) 0.7601(11) 0.0916(9) 0.058(3) Uiso 0.50 1 d P B 2
H25A H 0.1689 0.8266 0.1367 0.069 Uiso 0.50 1 calc PR B 2
H25B H 0.1141 0.7926 0.0438 0.069 Uiso 0.50 1 calc PR B 2
C26 C 0.1045(6) 0.6576(10) 0.0925(8) 0.053(3) Uiso 0.50 1 d P B 1
H26A H 0.0867 0.6705 0.0268 0.063 Uiso 0.50 1 calc PR B 1
H26B H 0.0637 0.6654 0.1239 0.063 Uiso 0.50 1 calc PR B 1
C27 C 0.1712(7) 0.7463(12) 0.1342(9) 0.065(4) Uiso 0.50 1 d P B 1
H27A H 0.1974 0.7183 0.1947 0.077 Uiso 0.50 1 calc PR B 1
H27B H 0.1556 0.8334 0.1376 0.077 Uiso 0.50 1 calc PR B 1
C28 C 0.2137(14) 0.801(2) -0.0760(17) 0.043(7) Uiso 0.25 1 d P B 1
H28A H 0.1794 0.7521 -0.1200 0.065 Uiso 0.25 1 calc PR B 1
H28B H 0.2603 0.8067 -0.0946 0.065 Uiso 0.25 1 calc PR B 1
H28C H 0.1939 0.8849 -0.0729 0.065 Uiso 0.25 1 calc PR B 1
C29 C 0.1940(8) 0.8088(13) -0.0634(9) 0.039(3) Uiso 0.50 1 d P B 2
H29A H 0.1486 0.7708 -0.0961 0.059 Uiso 0.50 1 calc PR B 2
H29B H 0.2304 0.8057 -0.1008 0.059 Uiso 0.50 1 calc PR B 2
H29C H 0.1848 0.8951 -0.0495 0.059 Uiso 0.50 1 calc PR B 2
C30 C 0.1748(13) 0.805(2) -0.0376(16) 0.051(7) Uiso 0.25 1 d P B 3
H30A H 0.1237 0.7872 -0.0377 0.076 Uiso 0.25 1 calc PR B 3
H30B H 0.1850 0.7827 -0.0963 0.076 Uiso 0.25 1 calc PR B 3
H30C H 0.1843 0.8934 -0.0264 0.076 Uiso 0.25 1 calc PR B 3
C31 C 0.3070(16) 0.835(3) 0.0795(18) 0.039(8) Uiso 0.25 1 d P B 1
H31A H 0.3366 0.8367 0.0336 0.058 Uiso 0.25 1 calc PR B 1
H31B H 0.3372 0.8082 0.1373 0.058 Uiso 0.25 1 calc PR B 1
H31C H 0.2879 0.9180 0.0862 0.058 Uiso 0.25 1 calc PR B 1
C32 C 0.2783(15) 0.824(3) 0.110(2) 0.062(8) Uiso 0.25 1 d P B 3
H32A H 0.3264 0.8288 0.0949 0.093 Uiso 0.25 1 calc PR B 3
H32B H 0.2837 0.7975 0.1727 0.093 Uiso 0.25 1 calc PR B 3
H32C H 0.2547 0.9049 0.1014 0.093 Uiso 0.25 1 calc PR B 3
C33 C 0.3052(8) 0.8240(13) 0.1005(11) 0.032(3) Uiso 0.50 1 d P B 2
H33A H 0.3414 0.8299 0.0629 0.047 Uiso 0.50 1 calc PR B 2
H33B H 0.3279 0.7884 0.1592 0.047 Uiso 0.50 1 calc PR B 2
H33C H 0.2866 0.9068 0.1093 0.047 Uiso 0.50 1 calc PR B 2
C34 C 0.4195(3) 0.6053(5) -0.0027(3) 0.0497(13) Uani 1 1 d . B .
H34A H 0.4411 0.5760 0.0583 0.075 Uiso 1 1 calc R . .
H34B H 0.4094 0.6941 -0.0008 0.075 Uiso 1 1 calc R . .
H34C H 0.4536 0.5906 -0.0422 0.075 Uiso 1 1 calc R . .
C35 C 0.3117(3) 0.5777(7) -0.1626(3) 0.077(2) Uani 1 1 d . B .
H35A H 0.3509 0.5566 -0.1933 0.115 Uiso 1 1 calc R . .
H35B H 0.3052 0.6676 -0.1630 0.115 Uiso 1 1 calc R . .
H35C H 0.2664 0.5382 -0.1940 0.115 Uiso 1 1 calc R . .
C36 C 0.3652(5) 0.3667(7) -0.0669(6) 0.056(2) Uiso 0.80 1 d P B 2
H36A H 0.3325 0.3311 -0.1210 0.067 Uiso 0.80 1 calc PR B 2
H36B H 0.4153 0.3690 -0.0776 0.067 Uiso 0.80 1 calc PR B 2
C37 C 0.3630(3) 0.2881(6) 0.0155(4) 0.0481(16) Uiso 0.80 1 d P B 2
H37A H 0.4015 0.3153 0.0671 0.058 Uiso 0.80 1 calc PR B 2
H37B H 0.3719 0.2003 0.0027 0.058 Uiso 0.80 1 calc PR B 2
C38 C 0.374(2) 0.372(2) -0.037(3) 0.085(16) Uiso 0.20 1 d PD B 1
H38A H 0.3966 0.3604 -0.0903 0.102 Uiso 0.20 1 calc PR B 1
H38B H 0.4148 0.3716 0.0168 0.102 Uiso 0.20 1 calc PR B 1
C39 C 0.325(2) 0.251(3) -0.031(2) 0.101(12) Uiso 0.20 1 d PD B 1
H39A H 0.3547 0.1792 -0.0061 0.122 Uiso 0.20 1 calc PR B 1
H39B H 0.2939 0.2297 -0.0904 0.122 Uiso 0.20 1 calc PR B 1
C40 C 0.2230(10) 0.2076(18) -0.0515(13) 0.024(5) Uiso 0.25 1 d P B 3
H40A H 0.2299 0.2428 -0.1087 0.036 Uiso 0.25 1 calc PR B 3
H40B H 0.1709 0.2060 -0.0512 0.036 Uiso 0.25 1 calc PR B 3
H40C H 0.2424 0.1232 -0.0450 0.036 Uiso 0.25 1 calc PR B 3
C41 C 0.2135(7) 0.1983(12) -0.0275(9) 0.039(3) Uiso 0.50 1 d P B 2
H41A H 0.2032 0.2294 -0.0897 0.059 Uiso 0.50 1 calc PR B 2
H41B H 0.1678 0.1899 -0.0069 0.059 Uiso 0.50 1 calc PR B 2
H41C H 0.2374 0.1175 -0.0252 0.059 Uiso 0.50 1 calc PR B 2
C42 C 0.1876(16) 0.197(3) 0.002(2) 0.079(9) Uiso 0.25 1 d P B 1
H42A H 0.1610 0.2256 -0.0577 0.119 Uiso 0.25 1 calc PR B 1
H42B H 0.1554 0.2005 0.0446 0.119 Uiso 0.25 1 calc PR B 1
H42C H 0.2041 0.1120 -0.0030 0.119 Uiso 0.25 1 calc PR B 1
C43 C 0.3069(13) 0.215(2) 0.1434(17) 0.031(5) Uiso 0.25 1 d P B 3
H43A H 0.3348 0.1444 0.1277 0.047 Uiso 0.25 1 calc PR B 3
H43B H 0.2663 0.1838 0.1684 0.047 Uiso 0.25 1 calc PR B 3
H43C H 0.3387 0.2663 0.1884 0.047 Uiso 0.25 1 calc PR B 3
C44 C 0.2831(11) 0.2148(18) 0.1437(12) 0.055(6) Uiso 0.50 1 d P B 2
H44A H 0.2996 0.1316 0.1321 0.083 Uiso 0.50 1 calc PR B 2
H44B H 0.2365 0.2092 0.1625 0.083 Uiso 0.50 1 calc PR B 2
H44C H 0.3194 0.2539 0.1917 0.083 Uiso 0.50 1 calc PR B 2
C45 C 0.2801(14) 0.230(2) 0.1648(14) 0.022(5) Uiso 0.25 1 d P B 1
H45A H 0.3089 0.1541 0.1690 0.033 Uiso 0.25 1 calc PR B 1
H45B H 0.2314 0.2112 0.1743 0.033 Uiso 0.25 1 calc PR B 1
H45C H 0.3042 0.2888 0.2111 0.033 Uiso 0.25 1 calc PR B 1

loop_
_atom_site_aniso_label
_atom_site_aniso_U_11
_atom_site_aniso_U_22
_atom_site_aniso_U_33
_atom_site_aniso_U_23
_atom_site_aniso_U_13
_atom_site_aniso_U_12
Ru1 0.02341(17) 0.02560(18) 0.02307(16) -0.00129(14) 0.00256(11) 0.00087(14)
P1 0.0410(7) 0.0588(9) 0.0477(7) -0.0048(7) 0.0214(6) -0.0075(6)
P2 0.0462(8) 0.0289(6) 0.0508(8) -0.0014(6) 0.0056(6) 0.0055(5)
P3 0.0303(6) 0.0551(8) 0.0339(6) -0.0052(6) 0.0095(5) -0.0004(5)
P4 0.0454(7) 0.0279(6) 0.0444(7) -0.0035(5) -0.0071(6) 0.0019(5)
C11 0.059(3) 0.035(3) 0.044(3) 0.003(2) -0.012(2) -0.003(2)
C10 0.042(3) 0.029(2) 0.029(2) 0.0031(18) 0.001(2) -0.0038(19)
C9 0.037(2) 0.024(2) 0.032(2) 0.0020(17) 0.0069(19) -0.0024(17)
C8 0.031(2) 0.030(2) 0.028(2) -0.0013(18) 0.0073(18) 0.0012(18)
C7 0.031(2) 0.035(2) 0.035(2) 0.001(2) 0.0030(19) 0.0001(19)
C1 0.0220(19) 0.040(2) 0.028(2) 0.0054(19) 0.0029(16) -0.0044(18)
C2 0.029(2) 0.035(2) 0.037(2) 0.0004(19) 0.0044(19) -0.0052(18)
C3 0.029(2) 0.040(3) 0.042(3) 0.012(2) 0.004(2) -0.0007(19)
C4 0.035(3) 0.062(3) 0.030(2) 0.008(2) 0.003(2) 0.001(2)
C5 0.046(3) 0.052(3) 0.034(3) -0.011(2) -0.005(2) -0.001(2)
C6 0.037(3) 0.040(3) 0.042(3) -0.003(2) 0.001(2) 0.003(2)
C34 0.035(3) 0.064(3) 0.050(3) 0.006(3) 0.009(2) -0.004(2)
C35 0.054(4) 0.143(6) 0.034(3) 0.007(3) 0.013(3) -0.008(4)

loop_
_atom_type_symbol
_atom_type_description
_atom_type_scat_dispersion_real
_atom_type_scat_dispersion_imag
_atom_type_scat_source
C C 0.0033 0.0016 'International Tables Vol C Tables 4.2.6.8 and 6.1.1.4'
H H 0.0000 0.0000 'International Tables Vol C Tables 4.2.6.8 and 6.1.1.4'
Ru Ru -1.2594 0.8363 'International Tables Vol C Tables 4.2.6.8 and 6.1.1.4'
P P 0.1023 0.0942 'International Tables Vol C Tables 4.2.6.8 and 6.1.1.4'

loop_
_geom_angle_atom_site_label_1
_geom_angle_atom_site_label_2
_geom_angle_atom_site_label_3
_geom_angle
C8 Ru1 C9 178.54(16)
C8 Ru1 P4 93.87(12)
C9 Ru1 P4 85.92(11)
C8 Ru1 P1 88.59(12)
C9 Ru1 P1 92.86(12)
P4 Ru1 P1 95.27(5)
C8 Ru1 P2 89.38(12)
C9 Ru1 P2 90.84(11)
P4 Ru1 P2 176.73(5)
P1 Ru1 P2 84.43(5)
C8 Ru1 P3 89.21(11)
C9 Ru1 P3 89.33(12)
P4 Ru1 P3 84.41(5)
P1 Ru1 P3 177.75(5)
P2 Ru1 P3 96.02(5)
C24 P1 C21 81.7(6)
C24 P1 C23 98.4(7)
C21 P1 C23 105.6(6)
C24 P1 C22 112.2(6)
C21 P1 C22 106.7(5)
C23 P1 C22 13.8(6)
C24 P1 C20 101.4(6)
C21 P1 C20 19.9(4)
C23 P1 C20 100.1(6)
C22 P1 C20 96.6(5)
C24 P1 C26 22.5(5)
C21 P1 C26 103.7(5)
C23 P1 C26 88.1(6)
C22 P1 C26 101.1(5)
C20 P1 C26 123.2(5)
C24 P1 Ru1 113.3(4)
C21 P1 Ru1 123.3(4)
C23 P1 Ru1 123.8(5)
C22 P1 Ru1 115.2(3)
C20 P1 Ru1 116.3(3)
C26 P1 Ru1 103.7(3)
C32 P2 C30 105.9(14)
C32 P2 C25 89.7(10)
C30 P2 C25 77.1(9)
C32 P2 C29 104.4(12)
C30 P2 C29 18.2(9)
C25 P2 C29 95.2(6)
C32 P2 C33 16.5(10)
C30 P2 C33 108.3(10)
C25 P2 C33 106.1(7)
C29 P2 C33 101.6(7)
C32 P2 C31 24.4(12)
C30 P2 C31 100.5(12)
C25 P2 C31 112.0(9)
C29 P2 C31 92.0(9)
C33 P2 C31 10.6(10)
C32 P2 C27 79.0(10)
C30 P2 C27 96.6(9)
C25 P2 C27 20.2(5)
C29 P2 C27 114.3(6)
C33 P2 C27 94.9(6)
C31 P2 C27 103.2(9)
C32 P2 C28 103.1(13)
C30 P2 C28 31.5(11)
C25 P2 C28 108.5(9)
C29 P2 C28 13.4(8)
C33 P2 C28 96.6(9)
C31 P2 C28 86.3(11)
C27 P2 C28 127.5(9)
C32 P2 Ru1 126.7(11)
C30 P2 Ru1 125.6(8)
C25 P2 Ru1 112.4(4)
C29 P2 Ru1 120.0(4)
C33 P2 Ru1 118.4(5)
C31 P2 Ru1 121.1(9)
C27 P2 Ru1 105.2(4)
C28 P2 Ru1 113.3(8)
C38 P3 C34 96.2(13)
C38 P3 C36 14.2(16)
C34 P3 C36 103.9(3)
C38 P3 C35 112.3(16)
C34 P3 C35 101.6(3)
C36 P3 C35 98.7(4)
C38 P3 Ru1 104.4(13)
C34 P3 Ru1 119.41(17)
C36 P3 Ru1 109.7(3)
C35 P3 Ru1 120.48(19)
C39 P4 C44 113.2(15)
C39 P4 C41 75.9(13)
C44 P4 C41 96.4(7)
C39 P4 C43 102.2(16)
C44 P4 C43 14.5(11)
C41 P4 C43 103.2(9)
C39 P4 C37 31.1(13)
C44 P4 C37 101.6(7)
C41 P4 C37 105.9(5)
C43 P4 C37 87.4(8)
C39 P4 C40 64.3(14)
C44 P4 C40 107.7(9)
C41 P4 C40 14.0(7)
C43 P4 C40 112.3(10)
C37 P4 C40 95.2(6)
C39 P4 C42 97.1(15)
C44 P4 C42 83.9(11)
C41 P4 C42 21.7(9)
C43 P4 C42 94.5(12)
C37 P4 C42 126.0(9)
C40 P4 C42 35.1(11)
C39 P4 C45 121.7(15)
C44 P4 C45 9.7(11)
C41 P4 C45 102.6(8)
C43 P4 C45 20.0(9)
C37 P4 C45 106.6(8)
C40 P4 C45 114.8(9)
C42 P4 C45 87.7(12)
C39 P4 Ru1 115.9(11)
C44 P4 Ru1 123.3(7)
C41 P4 Ru1 121.4(4)
C43 P4 Ru1 126.2(8)
C37 P4 Ru1 105.8(2)
C40 P4 Ru1 117.9(6)
C42 P4 Ru1 115.5(9)
C45 P4 Ru1 113.6(6)
C13 C11 C17 132.8(11)
C13 C11 C18 121.2(12)
C17 C11 C18 38.0(8)
C13 C11 C19 92.0(14)
C17 C11 C19 71.2(11)
C18 C11 C19 34.7(10)
C13 C11 C15 53.5(11)
C17 C11 C15 105.6(11)
C18 C11 C15 132.7(11)
C19 C11 C15 131.2(13)
C13 C11 C10 112.4(9)
C17 C11 C10 114.7(7)
C18 C1 C10 111.5(8)
C19 C11 C10 112.7(11)
C15 C11 C10 112.3(8)
C13 C11 C14 27.7(9)
C17 C11 C14 126.2(9)
C18 C11 C14 137.3(10)
C19 C11 C14 116.6(13)
C15 C11 C14 26.8(8)
C10 C11 C14 109.9(6)
C13 C11 C16 114.6(10)
C17 C11 C16 51.9(7)
C18 C11 C16 89.9(9)
C19 C11 C16 121.2(12)
C15 C11 C16 63.1(9)
C10 C11 C16 104.1(6)
C14 C11 C16 89.8(8)
C13 C11 C12 56.9(10)
C17 C11 C12 108.7(8)
C18 C11 C12 74.2(9)
C19 C11 C12 39.5(10)
C15 C11 C12 108.4(10)
C10 C11 C12 107.0(6)
C14 C11 C12 84.4(8)
C16 C11 C12 148.5(7)
C9 C10 C11 178.8(5)
C10 C9 Ru1 177.1(4)
C7 C8 Ru1 176.8(4)
C8 C7 C1 175.3(4)
C2 C1 C6 117.3(4)
C2 C1 C7 121.1(4)
C6 C1 C7 121.6(4)
C3 C2 C1 121.6(4)
C4 C3 C2 120.5(4)
C3 C4 C5 119.0(4)
C6 C5 C4 121.0(4)
C5 C6 C1 120.7(4)
C25 C24 P1 115.4(8)
C24 C25 P2 113.5(8)
C27 C26 P1 96.5(8)
C26 C27 P2 98.5(8)
C37 C36 P3 108.1(5)
C36 C37 P4 109.1(5)
C39 C38 P3 120(2)
C38 C39 P4 101(2)

loop_
_geom_bond_atom_site_label_1
_geom_bond_atom_site_label_2
_geom_bond_distance
Ru1 C8 2.056(4)
Ru1 C9 2.074(4)
Ru1 P4 2.2939(13)
Ru1 P1 2.2967(13)
Ru1 P2 2.3037(13)
Ru1 P3 2.3062(12)
P1 C24 1.715(12)
P1 C21 1.734(11)
P1 C23 1.746(15)
P1 C22 1.893(11)
P1 C20 1.938(10)
P1 C26 1.970(11)
P2 C32 1.64(3)
P2 C30 1.67(2)
P2 C25 1.757(12)
P2 C29 1.857(13)
P2 C33 1.870(14)
P2 C31 1.90(3)
P2 C27 1.938(13)
P2 C28 1.96(2)
P3 C38 1.780(19)
P3 C34 1.814(5)
P3 C36 1.827(7)
P3 C35 1.827(5)
P4 C39 1.757(18)
P4 C44 1.768(19)
P4 C41 1.787(12)
P4 C43 1.79(2)
P4 C37 1.863(6)
P4 C40 1.864(19)
P4 C42 1.96(3)
P4 C45 1.97(2)
C11 C13 1.43(2)
C11 C17 1.430(13)
C11 C18 1.456(18)
C11 C19 1.46(2)
C11 C15 1.462(19)
C11 C10 1.476(6)
C11 C14 1.570(16)
C11 C16 1.696(13)
C11 C12 1.712(13)
C10 C9 1.208(6)
C8 C7 1.219(6)
C7 C1 1.438(6)
C1 C2 1.390(6)
C1 C6 1.400(6)
C2 C3 1.381(6)
C3 C4 1.372(6)
C4 C5 1.383(7)
C5 C6 1.377(6)
C24 C25 1.641(17)
C26 C27 1.596(17)
C36 C37 1.519(10)
C38 C39 1.620(19)
